data_2238394
loop_
_publ_author_name
'Croitor, Lilia'
'Chisca, Diana'
'Coropceanu, Eduard B.'
'Fonari, Marina S.'

_publ_section_title
;
 Diaquabis(pyridine-2-carboxylato-\k^2^<i>N</i>,<i>O</i>)zinc
 dimethylformamide hemisolvate
;
_journal_issue 8
_journal_name_full 'Acta Crystallographica Section E'
_journal_page_first m454
_journal_paper_doi 10.1107/S1600536813018941
_journal_volume 69
_journal_year 2013
_chemical_formula_iupac '[Zn (C6 H4 N O2)2 (H2 O)2], 0.5C3 H7 N O'
_chemical_formula_moiety 'C12 H12 N2 O6 Zn, 0.5(C3 H7 N O)'
_chemical_formula_sum 'C13.5 H15.5 N2.5 O6.5 Zn'
_chemical_formula_weight 382.16
_chemical_name_systematic
;
Diaquabis(pyridine-2-carboxylato-\k^2^<i>N</i>,<i>O</i>)zinc
dimethylformamide hemisolvate
;
_space_group_IT_number 15
_symmetry_cell_setting monoclinic
_symmetry_space_group_name_Hall '-C 2yc'
_symmetry_space_group_name_H-M 'C 1 2/c 1'
_atom_sites_solution_hydrogens geom
_atom_sites_solution_primary direct
_atom_sites_solution_secondary difmap
_audit_creation_method
;
CrysAlisPro, Agilent Technologies,
Version 1.171.34.49 (release 20-01-2011 CrysAlis171 .NET)
(compiled Jan 20 2011,15:58:25)
;
_cell_angle_alpha 90.00
_cell_angle_beta 125.228(15)
_cell_angle_gamma 90.00
_cell_formula_units_Z 8
_cell_length_a 25.777(3)
_cell_length_b 8.6754(4)
_cell_length_c 16.7916(17)
_cell_measurement_reflns_used 957
_cell_measurement_temperature 293(2)
_cell_measurement_theta_max 28.9341
_cell_measurement_theta_min 2.9642
_cell_volume 3067.3(8)
_computing_cell_refinement
;
CrysAlis PRO (Agilent, 2011)
;
_computing_data_collection
;
CrysAlis PRO (Agilent, 2011)
;
_computing_data_reduction
;
CrysAlis PRO (Agilent, 2011)
;
_computing_molecular_graphics 'SHELXTL (Sheldrick, 2008)'
_computing_publication_material 'SHELXTL (Sheldrick, 2008)'
_computing_structure_refinement 'SHELXL97 (Sheldrick, 2008)'
_computing_structure_solution 'SHELXS97 (Sheldrick, 2008)'
_diffrn_ambient_temperature 293(2)
_diffrn_detector_area_resol_mean 15.9914
_diffrn_measured_fraction_theta_full 0.993
_diffrn_measured_fraction_theta_max 0.993
_diffrn_measurement_device_type 'Agilent Xcalibur Eos'
_diffrn_measurement_method '\w scans'
_diffrn_radiation_monochromator graphite
_diffrn_radiation_source 'Enhance (Mo) X-ray Source'
_diffrn_radiation_type MoK\a
_diffrn_radiation_wavelength 0.71073
_diffrn_reflns_av_R_equivalents 0.0549
_diffrn_reflns_av_sigmaI/netI 0.1209
_diffrn_reflns_limit_h_max 25
_diffrn_reflns_limit_h_min -31
_diffrn_reflns_limit_k_max 5
_diffrn_reflns_limit_k_min -10
_diffrn_reflns_limit_l_max 20
_diffrn_reflns_limit_l_min -9
_diffrn_reflns_number 4865
_diffrn_reflns_theta_full 25.49
_diffrn_reflns_theta_max 25.49
_diffrn_reflns_theta_min 2.97
_diffrn_standards_number 5777
_exptl_absorpt_coefficient_mu 1.639
_exptl_absorpt_correction_T_max 1.00000
_exptl_absorpt_correction_T_min 0.90550
_exptl_absorpt_correction_type multi-scan
_exptl_absorpt_process_details
;
(CrysAlis PRO; Agilent, 2011)
;
_exptl_crystal_colour colourless
_exptl_crystal_density_diffrn 1.655
_exptl_crystal_density_method 'not measured'
_exptl_crystal_description prism
_exptl_crystal_F_000 1568
_exptl_crystal_size_max 0.18
_exptl_crystal_size_mid 0.12
_exptl_crystal_size_min 0.02
_refine_diff_density_max 0.469
_refine_diff_density_min -0.440
_refine_ls_extinction_method none
_refine_ls_goodness_of_fit_ref 1.000
_refine_ls_hydrogen_treatment mixed
_refine_ls_matrix_type full
_refine_ls_number_parameters 244
_refine_ls_number_reflns 2844
_refine_ls_number_restraints 162
_refine_ls_restrained_S_all 0.973
_refine_ls_R_factor_all 0.1140
_refine_ls_R_factor_gt 0.0616
_refine_ls_shift/su_max 0.001
_refine_ls_shift/su_mean 0.000
_refine_ls_structure_factor_coef Fsqd
_refine_ls_weighting_details 'calc w=1/[\s^2^(Fo^2^)+(0.0250P)^2^] where P=(Fo^2^+2Fc^2^)/3'
_refine_ls_weighting_scheme calc
_refine_ls_wR_factor_gt 0.0917
_refine_ls_wR_factor_ref 0.1143
_reflns_number_gt 1772
_reflns_number_total 2844
_reflns_threshold_expression I>2\s(I)
_cod_data_source_file lh5630.cif
_cod_data_source_block I
_cod_original_cell_volume 3067.4(5)
_cod_original_sg_symbol_H-M 'C 2/c'
_cod_database_code 2238394
_cod_database_fobs_code 2238394

loop_
_symmetry_equiv_pos_as_xyz
'x, y, z'
'-x, y, -z+1/2'
'x+1/2, y+1/2, z'
'-x+1/2, y+1/2, -z+1/2'
'-x, -y, -z'
'x, -y, z-1/2'
'-x+1/2, -y+1/2, -z'
'x+1/2, -y+1/2, z-1/2'

loop_
_atom_site_type_symbol
_atom_site_label
_atom_site_fract_x
_atom_site_fract_y
_atom_site_fract_z
_atom_site_U_iso_or_equiv
_atom_site_adp_type
_atom_site_calc_flag
_atom_site_refinement_flags
_atom_site_occupancy
_atom_site_symmetry_multiplicity
_atom_site_disorder_assembly
_atom_site_disorder_group
Zn Zn1 0.18837(3) 0.40000(7) 0.78138(4) 0.0278(2) Uani d U 1 1 . .
N N1 0.18028(19) 0.6106(5) 0.8391(3) 0.0273(11) Uani d U 1 1 . .
N N2 0.08845(19) 0.3806(5) 0.6684(3) 0.0253(10) Uani d U 1 1 . .
O O1 0.17673(17) 0.3193(4) 0.8877(2) 0.0338(10) Uani d U 1 1 . .
O O2 0.17327(17) 0.3959(4) 1.0115(2) 0.0367(10) Uani d U 1 1 . .
O O3 0.18125(17) 0.1902(4) 0.7129(3) 0.0335(10) Uani d U 1 1 . .
O O4 0.11570(19) 0.0343(5) 0.5895(3) 0.0555(13) Uani d U 1 1 . .
C C1 0.1798(3) 0.7558(6) 0.8114(4) 0.0396(16) Uani d U 1 1 . .
H H1 0.1837 0.7722 0.7603 0.048 Uiso calc R 1 1 . .
C C2 0.1738(3) 0.8813(6) 0.8553(4) 0.0433(16) Uani d U 1 1 . .
H H2 0.1739 0.9808 0.8347 0.052 Uiso calc R 1 1 . .
C C3 0.1677(3) 0.8573(7) 0.9300(4) 0.0441(17) Uani d U 1 1 . .
H H3 0.1633 0.9405 0.9606 0.053 Uiso calc R 1 1 . .
C C4 0.1681(2) 0.7106(6) 0.9593(4) 0.0336(14) Uani d U 1 1 . .
H H4 0.1646 0.6931 1.0107 0.040 Uiso calc R 1 1 . .
C C5 0.1738(2) 0.5873(6) 0.9120(3) 0.0256(13) Uani d U 1 1 . .
C C6 0.1751(2) 0.4195(6) 0.9396(4) 0.0279(13) Uani d U 1 1 . .
C C7 0.0422(3) 0.4729(6) 0.6531(4) 0.0364(15) Uani d U 1 1 . .
H H7 0.0529 0.5598 0.6921 0.044 Uiso calc R 1 1 . .
C C8 -0.0215(3) 0.4441(7) 0.5811(4) 0.0461(17) Uani d U 1 1 . .
H H8 -0.0529 0.5086 0.5735 0.055 Uiso calc R 1 1 . .
C C9 -0.0372(3) 0.3196(7) 0.5217(4) 0.0428(16) Uani d U 1 1 . .
H H9 -0.0794 0.2990 0.4717 0.051 Uiso calc R 1 1 . .
C C10 0.0109(3) 0.2248(7) 0.5376(4) 0.0376(15) Uani d U 1 1 . .
H H10 0.0014 0.1393 0.4980 0.045 Uiso calc R 1 1 . .
C C11 0.0729(3) 0.2570(6) 0.6122(4) 0.0268(13) Uani d U 1 1 . .
C C12 0.1270(3) 0.1516(6) 0.6384(4) 0.0326(14) Uani d U 1 1 . .
O O1W 0.28549(18) 0.3692(5) 0.8823(3) 0.0389(10) Uani d DU 1 1 . .
H H1W1 0.3148(18) 0.425(5) 0.888(4) 0.05(2) Uiso d D 1 1 . .
H H2W1 0.298(2) 0.296(4) 0.924(3) 0.042(19) Uiso d D 1 1 . .
O O2W 0.2112(2) 0.5202(5) 0.6968(3) 0.0413(11) Uani d DU 1 1 . .
H H1W2 0.199(2) 0.512(5) 0.6369(16) 0.031(16) Uiso d D 1 1 . .
H H2W2 0.2454(17) 0.575(6) 0.732(3) 0.05(2) Uiso d D 1 1 . .
O O1X 0.9935(9) 0.7274(12) 0.7077(8) 0.142(8) Uani d PGU 0.50 1 A -1
N N1X 0.9961(14) 0.9688(8) 0.7567(15) 0.065(4) Uani d PGU 0.50 1 A -1
C C1X 0.9916(9) 0.8645(13) 0.6968(9) 0.093(8) Uani d PGU 0.50 1 A -1
H H1X 0.9865 0.8999 0.6404 0.112 Uiso calc PR 0.50 1 A -1
C C2X 1.0023(11) 0.9255(17) 0.8428(12) 0.090(7) Uani d PGU 0.50 1 A -1
H H2XA 0.9611 0.9229 0.8307 0.135 Uiso calc PR 0.50 1 A -1
H H2XB 1.0286 0.9990 0.8933 0.135 Uiso calc PR 0.50 1 A -1
H H2XC 1.0214 0.8252 0.8629 0.135 Uiso calc PR 0.50 1 A -1
C C3X 0.996(3) 1.1310(9) 0.739(3) 0.194(10) Uani d PGU 0.50 1 A -1
H H3XA 1.0385 1.1673 0.7715 0.292 Uiso calc PR 0.50 1 A -1
H H3XB 0.9750 1.1854 0.7631 0.292 Uiso calc PR 0.50 1 A -1
H H3XC 0.9731 1.1486 0.6700 0.292 Uiso calc PR 0.50 1 A -1

loop_
_atom_site_aniso_label
_atom_site_aniso_U_11
_atom_site_aniso_U_22
_atom_site_aniso_U_33
_atom_site_aniso_U_12
_atom_site_aniso_U_13
_atom_site_aniso_U_23
Zn1 0.0328(4) 0.0260(4) 0.0265(4) -0.0006(3) 0.0182(3) -0.0013(3)
N1 0.034(3) 0.026(2) 0.026(2) 0.001(2) 0.020(2) 0.002(2)
N2 0.024(3) 0.024(3) 0.028(3) 0.001(2) 0.015(2) 0.000(2)
O1 0.045(3) 0.027(2) 0.032(2) -0.002(2) 0.024(2) -0.0019(18)
O2 0.046(3) 0.041(2) 0.032(2) 0.005(2) 0.027(2) 0.0093(19)
O3 0.024(2) 0.033(2) 0.034(2) 0.0005(19) 0.011(2) -0.0076(19)
O4 0.039(3) 0.047(3) 0.065(3) 0.000(2) 0.022(3) -0.030(2)
C1 0.057(5) 0.029(3) 0.038(4) -0.006(3) 0.030(4) 0.004(3)
C2 0.053(4) 0.022(3) 0.053(4) -0.008(3) 0.030(4) -0.006(3)
C3 0.053(5) 0.032(4) 0.049(4) 0.003(3) 0.030(4) -0.011(3)
C4 0.039(4) 0.037(4) 0.031(3) -0.002(3) 0.024(3) -0.003(3)
C5 0.019(3) 0.029(3) 0.020(3) -0.001(3) 0.006(3) -0.006(3)
C6 0.021(3) 0.030(3) 0.027(3) 0.000(3) 0.010(3) 0.005(3)
C7 0.039(4) 0.028(3) 0.041(4) 0.008(3) 0.023(3) -0.001(3)
C8 0.036(4) 0.045(4) 0.062(5) 0.019(3) 0.031(4) 0.013(3)
C9 0.026(4) 0.050(4) 0.046(4) 0.001(3) 0.017(3) 0.001(4)
C10 0.029(4) 0.036(4) 0.038(4) -0.005(3) 0.013(3) -0.010(3)
C11 0.032(3) 0.024(3) 0.031(3) -0.002(3) 0.021(3) 0.001(3)
C12 0.037(4) 0.025(3) 0.040(4) 0.005(3) 0.025(3) 0.003(3)
O1W 0.030(3) 0.032(3) 0.041(3) -0.005(2) 0.013(2) 0.012(2)
O2W 0.049(3) 0.049(3) 0.026(2) -0.020(2) 0.022(2) -0.005(2)
O1X 0.117(11) 0.095(9) 0.19(2) 0.029(11) 0.074(17) -0.078(9)
N1X 0.123(11) 0.043(6) 0.074(8) 0.023(15) 0.082(8) 0.005(13)
C1X 0.072(14) 0.13(2) 0.071(16) 0.034(17) 0.040(14) -0.035(15)
C2X 0.132(18) 0.084(15) 0.072(14) 0.015(12) 0.069(14) 0.015(10)
C3X 0.45(3) 0.055(9) 0.26(2) 0.02(5) 0.31(3) 0.03(3)

loop_
_atom_type_symbol
_atom_type_description
_atom_type_scat_dispersion_real
_atom_type_scat_dispersion_imag
_atom_type_scat_source
C C 0.0033 0.0016 'International Tables Vol C Tables 4.2.6.8 and 6.1.1.4'
H H 0.0000 0.0000 'International Tables Vol C Tables 4.2.6.8 and 6.1.1.4'
N N 0.0061 0.0033 'International Tables Vol C Tables 4.2.6.8 and 6.1.1.4'
O O 0.0106 0.0060 'International Tables Vol C Tables 4.2.6.8 and 6.1.1.4'
Zn Zn 0.2839 1.4301 'International Tables Vol C Tables 4.2.6.8 and 6.1.1.4'

loop_
_geom_angle_atom_site_label_1
_geom_angle_atom_site_label_2
_geom_angle_atom_site_label_3
_geom_angle
O1W Zn1 O1 87.68(16)
O1W Zn1 O2W 86.53(18)
O1 Zn1 O2W 167.39(15)
O1W Zn1 O3 91.07(15)
O1 Zn1 O3 99.57(14)
O2W Zn1 O3 91.74(16)
O1W Zn1 N1 97.31(16)
O1 Zn1 N1 78.44(15)
O2W Zn1 N1 91.19(17)
O3 Zn1 N1 171.28(15)
O1W Zn1 N2 167.46(16)
O1 Zn1 N2 92.17(15)
O2W Zn1 N2 95.90(16)
O3 Zn1 N2 76.58(15)
N1 Zn1 N2 94.94(16)
C1 N1 C5 118.5(5)
C1 N1 Zn1 129.1(4)
C5 N1 Zn1 112.4(3)
C11 N2 C7 118.5(5)
C11 N2 Zn1 114.0(4)
C7 N2 Zn1 127.4(4)
C6 O1 Zn1 116.2(3)
C12 O3 Zn1 117.7(3)
N1 C1 C2 122.7(5)
N1 C1 H1 118.7
C2 C1 H1 118.7
C3 C2 C1 118.7(5)
C3 C2 H2 120.6
C1 C2 H2 120.6
C4 C3 C2 119.5(5)
C4 C3 H3 120.3
C2 C3 H3 120.3
C3 C4 C5 119.7(5)
C3 C4 H4 120.2
C5 C4 H4 120.2
N1 C5 C4 121.0(5)
N1 C5 C6 115.4(4)
C4 C5 C6 123.6(5)
O1 C6 O2 126.5(5)
O1 C6 C5 117.2(5)
O2 C6 C5 116.3(5)
N2 C7 C8 122.5(5)
N2 C7 H7 118.8
C8 C7 H7 118.8
C9 C8 C7 118.9(5)
C9 C8 H8 120.6
C7 C8 H8 120.6
C8 C9 C10 118.4(6)
C8 C9 H9 120.8
C10 C9 H9 120.8
C11 C10 C9 119.9(5)
C11 C10 H10 120.1
C9 C10 H10 120.1
N2 C11 C10 121.8(5)
N2 C11 C12 115.7(5)
C10 C11 C12 122.5(5)
O4 C12 O3 125.2(5)
O4 C12 C11 118.9(5)
O3 C12 C11 115.9(5)
Zn1 O1W H1W1 126(3)
Zn1 O1W H2W1 118(3)
H1W1 O1W H2W1 116(3)
Zn1 O2W H1W2 133(3)
Zn1 O2W H2W2 113(3)
H1W2 O2W H2W2 113(3)
C1X N1X C2X 120.7
C1X N1X C3X 122.1
C2X N1X C3X 117.2
O1X C1X N1X 126.3
O1X C1X H1X 116.9
N1X C1X H1X 116.9

loop_
_geom_bond_atom_site_label_1
_geom_bond_atom_site_label_2
_geom_bond_distance
Zn1 O1W 2.078(4)
Zn1 O1 2.094(3)
Zn1 O2W 2.101(4)
Zn1 O3 2.104(3)
Zn1 N1 2.134(4)
Zn1 N2 2.150(4)
N1 C1 1.341(6)
N1 C5 1.343(6)
N2 C11 1.329(6)
N2 C7 1.333(6)
O1 C6 1.249(6)
O2 C6 1.251(6)
O3 C12 1.271(6)
O4 C12 1.233(6)
C1 C2 1.373(7)
C1 H1 0.9300
C2 C3 1.368(7)
C2 H2 0.9300
C3 C4 1.362(7)
C3 H3 0.9300
C4 C5 1.390(7)
C4 H4 0.9300
C5 C6 1.523(7)
C7 C8 1.389(7)
C7 H7 0.9300
C8 C9 1.363(7)
C8 H8 0.9300
C9 C10 1.379(7)
C9 H9 0.9300
C10 C11 1.375(7)
C10 H10 0.9300
C11 C12 1.506(7)
O1W H1W1 0.857(18)
O1W H2W1 0.857(18)
O2W H1W2 0.863(18)
O2W H2W2 0.866(19)
O1X C1X 1.1999
N1X C1X 1.3069
N1X C2X 1.4118
N1X C3X 1.4373
C1X H1X 0.9300
C2X H2XA 0.9600
C2X H2XB 0.9600
C2X H2XC 0.9600
C3X H3XA 0.9600
C3X H3XB 0.9600
C3X H3XC 0.9600

loop_
_geom_hbond_atom_site_label_D
_geom_hbond_atom_site_label_H
_geom_hbond_atom_site_label_A
_geom_hbond_site_symmetry_A
_geom_hbond_distance_DH
_geom_hbond_distance_HA
_geom_hbond_distance_DA
_geom_hbond_angle_DHA
O1W H1W1 O4 4_556 0.857(18) 1.86(2) 2.715(6) 174(5)
O1W H2W1 O2 7_557 0.857(18) 1.89(2) 2.723(5) 163(5)
O2W H1W2 O2 6_565 0.863(18) 1.98(3) 2.768(5) 152(4)
O2W H2W2 O3 4_556 0.866(19) 1.85(2) 2.704(5) 170(4)
